data_7202442
loop_
_publ_author_name
'Ghosh, Sujit K.'
'Kitagawa, Susumu'

_publ_section_title
;
 Solvent as structure directing agent for the synthesis of novel
 coordination frameworks using a tripodal flexible ligand
;
_journal_issue 12
_journal_name_full CrystEngComm
_journal_page_first 1739
_journal_paper_doi 10.1039/b812645c
_journal_volume 10
_journal_year 2008
_chemical_formula_sum 'C17 H27 Cd N5 O10'
_chemical_formula_weight 573.84
_chemical_name_systematic
;
?
;
_space_group_IT_number 14
_symmetry_cell_setting monoclinic
_symmetry_space_group_name_Hall '-P 2ybc'
_symmetry_space_group_name_H-M 'P 1 21/c 1'
_atom_sites_solution_hydrogens geom
_atom_sites_solution_primary direct
_atom_sites_solution_secondary difmap
_audit_creation_method SHELXL-97
_cell_angle_alpha 90.00
_cell_angle_beta 104.46(3)
_cell_angle_gamma 90.00
_cell_formula_units_Z 4
_cell_length_a 12.375(3)
_cell_length_b 23.376(5)
_cell_length_c 8.5893(17)
_cell_measurement_temperature 293(2)
_cell_volume 2406.0(10)
_computing_cell_refinement crystalclear
_computing_data_collection crystalclear
_computing_data_reduction crystalclear
_computing_structure_refinement 'SHELXL-97 (Sheldrick, 1997)'
_computing_structure_solution SIR-97
_diffrn_ambient_temperature 293(2)
_diffrn_measured_fraction_theta_full 0.981
_diffrn_measured_fraction_theta_max 0.981
_diffrn_measurement_device_type 'Rigaku/MSC Mercury CCD'
_diffrn_measurement_method \w
_diffrn_radiation_monochromator graphite
_diffrn_radiation_source 'fine-focus sealed tube'
_diffrn_radiation_type MoK\a
_diffrn_radiation_wavelength 0.71069
_diffrn_reflns_av_R_equivalents 0.1001
_diffrn_reflns_av_sigmaI/netI 0.1026
_diffrn_reflns_limit_h_max 12
_diffrn_reflns_limit_h_min -15
_diffrn_reflns_limit_k_max 29
_diffrn_reflns_limit_k_min -26
_diffrn_reflns_limit_l_max 10
_diffrn_reflns_limit_l_min -8
_diffrn_reflns_number 10789
_diffrn_reflns_theta_full 27.00
_diffrn_reflns_theta_max 27.00
_diffrn_reflns_theta_min 2.43
_exptl_absorpt_coefficient_mu 0.967
_exptl_absorpt_correction_T_max 0.9011
_exptl_absorpt_correction_T_min 0.8607
_exptl_absorpt_correction_type empirical
_exptl_absorpt_process_details SADABS
_exptl_crystal_colour colorless
_exptl_crystal_density_diffrn 1.584
_exptl_crystal_density_method 'not measured'
_exptl_crystal_description block
_exptl_crystal_F_000 1168
_exptl_crystal_size_max 0.16
_exptl_crystal_size_mid 0.14
_exptl_crystal_size_min 0.11
_refine_diff_density_max 3.698
_refine_diff_density_min -2.272
_refine_diff_density_rms 0.253
_refine_ls_extinction_method none
_refine_ls_goodness_of_fit_ref 1.077
_refine_ls_hydrogen_treatment constr
_refine_ls_matrix_type full
_refine_ls_number_parameters 253
_refine_ls_number_reflns 5136
_refine_ls_number_restraints 0
_refine_ls_restrained_S_all 1.077
_refine_ls_R_factor_all 0.1144
_refine_ls_R_factor_gt 0.0999
_refine_ls_shift/su_max 0.000
_refine_ls_shift/su_mean 0.000
_refine_ls_structure_factor_coef Fsqd
_refine_ls_weighting_details 'calc w=1/[\s^2^(Fo^2^)+(0.2000P)^2^+0.0000P] where P=(Fo^2^+2Fc^2^)/3'
_refine_ls_weighting_scheme calc
_refine_ls_wR_factor_gt 0.2861
_refine_ls_wR_factor_ref 0.3084
_reflns_number_gt 3543
_reflns_number_total 5136
_reflns_threshold_expression >2sigma(I)
_cod_data_source_file B812645C.txt
_cod_data_source_block {[ME2NH2][(tci)Cd].DMF}n_(1)
_cod_original_cell_volume 2406.0(9)
_cod_original_sg_symbol_H-M P21/c
_cod_database_code 7202442

loop_
_symmetry_equiv_pos_as_xyz
'x, y, z'
'-x, y+1/2, -z+1/2'
'-x, -y, -z'
'x, -y-1/2, z-1/2'

loop_
_atom_site_label
_atom_site_type_symbol
_atom_site_fract_x
_atom_site_fract_y
_atom_site_fract_z
_atom_site_U_iso_or_equiv
_atom_site_adp_type
_atom_site_occupancy
_atom_site_symmetry_multiplicity
_atom_site_calc_flag
_atom_site_refinement_flags
_atom_site_disorder_assembly
_atom_site_disorder_group
Cd1 Cd 0.23929(4) 0.21877(2) 0.45246(6) 0.0427(3) Uani 1 1 d . . .
O1 O 0.0941(6) -0.0615(3) 0.3462(11) 0.101(3) Uani 1 1 d . . .
O2 O 0.2484(7) -0.2172(3) 0.6289(12) 0.082(2) Uani 1 1 d . . .
O3 O 0.4432(5) -0.0519(3) 0.6732(10) 0.085(2) Uani 1 1 d . . .
O4 O 0.2164(8) 0.1419(3) 0.6167(10) 0.093(2) Uani 1 1 d . . .
O5 O 0.2556(6) 0.1185(3) 0.3939(9) 0.080(2) Uani 1 1 d . . .
O6 O -0.1043(7) -0.2155(3) 0.1088(12) 0.079(2) Uani 1 1 d . . .
O7 O -0.0486(7) -0.2909(3) 0.2438(13) 0.090(3) Uani 1 1 d . . .
O8 O 0.7069(5) -0.2265(2) 0.7854(8) 0.0566(14) Uani 1 1 d . . .
O9 O 0.5944(6) -0.2376(4) 0.9374(9) 0.080(2) Uani 1 1 d . . .
N1 N 0.1669(5) -0.1399(3) 0.4864(9) 0.0548(15) Uani 1 1 d . . .
N2 N 0.3454(5) -0.1349(2) 0.6548(8) 0.0464(13) Uani 1 1 d . . .
N3 N 0.2704(5) -0.0562(3) 0.5039(9) 0.0591(16) Uani 1 1 d . . .
N4 N 0.1266(8) 0.1189(4) 0.0757(10) 0.080(2) Uani 1 1 d . . .
C1 C 0.1707(7) -0.0836(3) 0.4384(11) 0.061(2) Uani 1 1 d . . .
C2 C 0.2534(6) -0.1675(3) 0.5929(10) 0.0516(16) Uani 1 1 d . . .
C3 C 0.3569(6) -0.0786(3) 0.6114(11) 0.0531(18) Uani 1 1 d . . .
C4 C 0.0627(6) -0.1732(4) 0.4238(11) 0.061(2) Uani 1 1 d . . .
H4A H -0.0001 -0.1473 0.3907 0.073 Uiso 1 1 calc R . .
H4B H 0.0491 -0.1978 0.5078 0.073 Uiso 1 1 calc R . .
C5 C 0.0739(9) -0.2089(5) 0.2827(17) 0.089(4) Uani 1 1 d . . .
H5A H 0.1335 -0.2366 0.3178 0.107 Uiso 1 1 calc R . .
H5B H 0.0931 -0.1845 0.2023 0.107 Uiso 1 1 calc R . .
C6 C -0.0339(7) -0.2399(5) 0.2099(12) 0.063(2) Uani 1 1 d . . .
C7 C 0.4372(6) -0.1629(4) 0.7733(9) 0.0532(18) Uani 1 1 d . . .
H7A H 0.4074 -0.1941 0.8241 0.064 Uiso 1 1 calc R . .
H7B H 0.4709 -0.1355 0.8562 0.064 Uiso 1 1 calc R . .
C8 C 0.5242(6) -0.1854(4) 0.6970(9) 0.0553(18) Uani 1 1 d . . .
H8A H 0.5590 -0.1535 0.6555 0.066 Uiso 1 1 calc R . .
H8B H 0.4890 -0.2096 0.6069 0.066 Uiso 1 1 calc R . .
C9 C 0.6134(7) -0.2194(3) 0.8128(10) 0.0438(17) Uani 1 1 d . . .
C10 C 0.2797(8) 0.0051(4) 0.4650(11) 0.064(2) Uani 1 1 d . . .
H10A H 0.2426 0.0115 0.3528 0.076 Uiso 1 1 calc R . .
H10B H 0.3578 0.0149 0.4805 0.076 Uiso 1 1 calc R . .
C11 C 0.2287(9) 0.0432(4) 0.5679(12) 0.070(2) Uani 1 1 d . . .
H11A H 0.2681 0.0381 0.6798 0.084 Uiso 1 1 calc R . .
H11B H 0.1516 0.0322 0.5563 0.084 Uiso 1 1 calc R . .
C12 C 0.2333(7) 0.1054(3) 0.5234(10) 0.0536(17) Uani 1 1 d . . .
C13 C 0.0322(12) 0.0864(6) 0.082(2) 0.127(5) Uani 1 1 d . . .
H13A H -0.0109 0.1067 0.1426 0.191 Uiso 1 1 calc R . .
H13B H 0.0556 0.0503 0.1326 0.191 Uiso 1 1 calc R . .
H13C H -0.0124 0.0800 -0.0253 0.191 Uiso 1 1 calc R . .
C14 C 0.205(2) 0.0885(12) -0.026(3) 0.204(12) Uani 1 1 d . . .
H14A H 0.2681 0.1127 -0.0257 0.307 Uiso 1 1 calc R . .
H14B H 0.1630 0.0826 -0.1351 0.307 Uiso 1 1 calc R . .
H14C H 0.2311 0.0523 0.0217 0.307 Uiso 1 1 calc R . .

loop_
_atom_site_aniso_label
_atom_site_aniso_U_11
_atom_site_aniso_U_22
_atom_site_aniso_U_33
_atom_site_aniso_U_23
_atom_site_aniso_U_13
_atom_site_aniso_U_12
Cd1 0.0455(4) 0.0270(4) 0.0510(4) -0.00304(17) 0.0033(3) 0.00134(14)
O1 0.090(5) 0.053(4) 0.120(6) 0.015(4) -0.048(4) 0.010(3)
O2 0.075(5) 0.048(5) 0.111(6) 0.024(3) 0.001(4) -0.011(3)
O3 0.052(3) 0.049(4) 0.131(6) -0.001(4) -0.022(3) -0.009(3)
O4 0.145(7) 0.035(4) 0.103(5) -0.003(4) 0.040(5) 0.003(4)
O5 0.114(5) 0.052(4) 0.070(4) 0.025(3) 0.015(4) -0.001(4)
O6 0.064(4) 0.063(5) 0.096(6) 0.009(3) -0.007(4) -0.024(3)
O7 0.073(5) 0.067(5) 0.125(7) 0.014(5) 0.018(5) -0.013(4)
O8 0.049(3) 0.058(4) 0.059(3) 0.008(2) 0.007(3) 0.017(2)
O9 0.071(4) 0.102(5) 0.072(4) 0.049(4) 0.027(3) 0.032(4)
N1 0.050(3) 0.034(3) 0.070(4) 0.002(3) -0.004(3) -0.001(2)
N2 0.047(3) 0.025(3) 0.063(4) 0.000(3) 0.005(3) 0.004(2)
N3 0.066(4) 0.029(3) 0.069(4) 0.001(3) -0.008(3) 0.002(3)
N4 0.112(6) 0.054(5) 0.071(5) -0.010(4) 0.017(5) -0.008(4)
C1 0.060(4) 0.034(4) 0.076(5) -0.003(4) -0.007(4) 0.006(3)
C2 0.051(4) 0.038(4) 0.062(4) 0.004(3) 0.007(3) 0.000(3)
C3 0.057(4) 0.022(3) 0.074(5) -0.003(3) 0.004(3) -0.001(3)
C4 0.047(4) 0.060(5) 0.068(5) -0.006(4) -0.001(3) -0.004(3)
C5 0.061(6) 0.105(9) 0.100(8) -0.037(7) 0.018(6) -0.026(5)
C6 0.057(4) 0.062(6) 0.069(5) -0.014(5) 0.016(4) -0.009(4)
C7 0.052(4) 0.054(5) 0.048(4) -0.005(3) 0.001(3) 0.011(3)
C8 0.059(4) 0.058(5) 0.048(4) 0.014(4) 0.011(3) 0.019(4)
C9 0.047(4) 0.033(4) 0.045(4) 0.008(3) 0.000(3) 0.004(2)
C10 0.073(5) 0.041(5) 0.071(5) 0.006(4) 0.007(4) 0.000(4)
C11 0.104(6) 0.029(4) 0.077(6) 0.007(4) 0.025(5) 0.009(4)
C12 0.067(4) 0.032(4) 0.059(4) -0.005(3) 0.009(3) 0.003(3)
C13 0.136(11) 0.081(10) 0.148(13) -0.009(9) 0.006(10) -0.043(8)
C14 0.24(2) 0.17(2) 0.156(19) 0.056(16) -0.044(19) -0.02(2)

loop_
_atom_type_symbol
_atom_type_description
_atom_type_scat_dispersion_real
_atom_type_scat_dispersion_imag
_atom_type_scat_source
C C 0.0033 0.0016 'International Tables Vol C Tables 4.2.6.8 and 6.1.1.4'
H H 0.0000 0.0000 'International Tables Vol C Tables 4.2.6.8 and 6.1.1.4'
N N 0.0061 0.0033 'International Tables Vol C Tables 4.2.6.8 and 6.1.1.4'
O O 0.0106 0.0060 'International Tables Vol C Tables 4.2.6.8 and 6.1.1.4'
Cd Cd -0.8075 1.2024 'International Tables Vol C Tables 4.2.6.8 and 6.1.1.4'

loop_
_geom_angle_atom_site_label_1
_geom_angle_atom_site_label_2
_geom_angle_atom_site_label_3
_geom_angle
_geom_angle_site_symmetry_1
_geom_angle_site_symmetry_3
_geom_angle_publ_flag
O6 Cd1 O9 109.6(3) 2 2_656 ?
O6 Cd1 O8 95.8(3) 2 3_656 ?
O9 Cd1 O8 84.4(2) 2_656 3_656 ?
O6 Cd1 O4 118.3(3) 2 . ?
O9 Cd1 O4 109.0(3) 2_656 . ?
O8 Cd1 O4 134.2(2) 3_656 . ?
O6 Cd1 O5 135.6(3) 2 . ?
O9 Cd1 O5 114.0(3) 2_656 . ?
O8 Cd1 O5 80.5(2) 3_656 . ?
O4 Cd1 O5 53.9(2) . . ?
O6 Cd1 O8 82.9(3) 2 2_656 ?
O9 Cd1 O8 52.8(2) 2_656 2_656 ?
O8 Cd1 O8 132.67(18) 3_656 2_656 ?
O4 Cd1 O8 84.1(2) . 2_656 ?
O5 Cd1 O8 131.2(2) . 2_656 ?
O6 Cd1 O7 52.4(3) 2 2 ?
O9 Cd1 O7 155.0(3) 2_656 2 ?
O8 Cd1 O7 81.1(3) 3_656 2 ?
O4 Cd1 O7 95.7(3) . 2 ?
O5 Cd1 O7 83.6(2) . 2 ?
O8 Cd1 O7 129.0(2) 2_656 2 ?
O6 Cd1 C12 131.4(3) 2 . ?
O9 Cd1 C12 114.5(3) 2_656 . ?
O8 Cd1 C12 107.7(2) 3_656 . ?
O4 Cd1 C12 26.6(2) . . ?
O5 Cd1 C12 27.3(3) . . ?
O8 Cd1 C12 108.0(2) 2_656 . ?
O7 Cd1 C12 89.4(3) 2 . ?
O6 Cd1 C6 25.4(3) 2 2 ?
O9 Cd1 C6 132.6(3) 2_656 2 ?
O8 Cd1 C6 87.6(2) 3_656 2 ?
O4 Cd1 C6 109.8(3) . 2 ?
O5 Cd1 C6 110.5(3) . 2 ?
O8 Cd1 C6 106.1(3) 2_656 2 ?
O7 Cd1 C6 27.0(3) 2 2 ?
C12 Cd1 C6 112.4(3) . 2 ?
C12 O4 Cd1 94.2(6) . . ?
C12 O5 Cd1 90.2(5) . . ?
C6 O6 Cd1 102.0(6) . 2_545 ?
C6 O7 Cd1 85.8(6) . 2_545 ?
C9 O8 Cd1 130.0(5) . 3_656 ?
C9 O8 Cd1 87.2(5) . 2_646 ?
Cd1 O8 Cd1 139.2(2) 3_656 2_646 ?
C9 O9 Cd1 99.6(5) . 2_646 ?
C2 N1 C1 124.3(6) . . ?
C2 N1 C4 116.9(6) . . ?
C1 N1 C4 118.8(6) . . ?
C2 N2 C3 124.0(6) . . ?
C2 N2 C7 116.5(6) . . ?
C3 N2 C7 119.5(6) . . ?
C3 N3 C1 125.6(7) . . ?
C3 N3 C10 116.2(7) . . ?
C1 N3 C10 117.9(7) . . ?
C13 N4 C14 113.6(13) . . ?
O1 C1 N3 123.5(8) . . ?
O1 C1 N1 122.1(8) . . ?
N3 C1 N1 114.4(7) . . ?
O2 C2 N2 121.9(7) . . ?
O2 C2 N1 122.5(7) . . ?
N2 C2 N1 115.5(7) . . ?
O3 C3 N3 123.8(7) . . ?
O3 C3 N2 120.1(7) . . ?
N3 C3 N2 116.1(6) . . ?
N1 C4 C5 109.6(7) . . ?
C4 C5 C6 110.5(9) . . ?
O6 C6 O7 119.7(9) . . ?
O6 C6 C5 118.5(10) . . ?
O7 C6 C5 121.7(10) . . ?
O6 C6 Cd1 52.5(5) . 2_545 ?
O7 C6 Cd1 67.3(6) . 2_545 ?
C5 C6 Cd1 171.0(9) . 2_545 ?
N2 C7 C8 111.7(6) . . ?
C7 C8 C9 112.6(6) . . ?
O9 C9 O8 120.4(7) . . ?
O9 C9 C8 119.2(7) . . ?
O8 C9 C8 120.3(7) . . ?
N3 C10 C11 111.9(8) . . ?
C10 C11 C12 112.0(8) . . ?
O4 C12 O5 121.7(8) . . ?
O4 C12 C11 118.8(8) . . ?
O5 C12 C11 119.5(8) . . ?
O4 C12 Cd1 59.2(5) . . ?
O5 C12 Cd1 62.5(5) . . ?
C11 C12 Cd1 178.0(6) . . ?

loop_
_geom_bond_atom_site_label_1
_geom_bond_atom_site_label_2
_geom_bond_distance
_geom_bond_site_symmetry_2
_geom_bond_publ_flag
Cd1 O6 2.233(6) 2 ?
Cd1 O9 2.280(6) 2_656 ?
Cd1 O8 2.309(7) 3_656 ?
Cd1 O4 2.345(8) . ?
Cd1 O5 2.417(8) . ?
Cd1 O8 2.530(6) 2_656 ?
Cd1 O7 2.545(9) 2 ?
Cd1 C12 2.724(8) . ?
Cd1 C6 2.752(9) 2 ?
O1 C1 1.191(9) . ?
O2 C2 1.208(9) . ?
O3 C3 1.237(9) . ?
O4 C12 1.223(10) . ?
O5 C12 1.249(12) . ?
O6 C6 1.208(13) . ?
O6 Cd1 2.233(6) 2_545 ?
O7 C6 1.252(12) . ?
O7 Cd1 2.545(9) 2_545 ?
O8 C9 1.247(10) . ?
O8 Cd1 2.309(7) 3_656 ?
O8 Cd1 2.530(6) 2_646 ?
O9 C9 1.229(10) . ?
O9 Cd1 2.280(6) 2_646 ?
N1 C2 1.382(10) . ?
N1 C1 1.383(10) . ?
N1 C4 1.486(9) . ?
N2 C2 1.363(9) . ?
N2 C3 1.384(9) . ?
N2 C7 1.476(9) . ?
N3 C3 1.334(10) . ?
N3 C1 1.379(10) . ?
N3 C10 1.483(11) . ?
N4 C13 1.405(15) . ?
N4 C14 1.63(3) . ?
C4 C5 1.506(15) . ?
C5 C6 1.508(13) . ?
C6 Cd1 2.752(9) 2_545 ?
C7 C8 1.489(10) . ?
C8 C9 1.513(10) . ?
C10 C11 1.501(13) . ?
C11 C12 1.508(11) . ?
